data_7101350
loop_
_publ_author_name
A.Franken
P.Lei
T.D.McGrath
F.G.A.Stone

_publ_section_title
;
Carbonyl-metal fragment insertion into eight-vertex [closo-1-CB~7~H~8~]^-^.
Facile synthesis of ten-vertex metalladicarbollide complexes [2,2,2-(CO)~3~-
1-OH-closo-2,1,10-MC~2~B~7~H~8~]^n-^ {M= Fe, Ru (n = 0), Mn, Re (n = 1)}

;
_journal_issue 32
_journal_name_full 'Chemical Communications'
_journal_paper_doi 10.1039/B607768D
_journal_year 2006
_chemical_formula_sum 'C5 H9 B7 O4 Ru'
_chemical_formula_weight 309.86
_chemical_name_systematic
;
?
;
_space_group_IT_number 2
_symmetry_cell_setting triclinic
_symmetry_space_group_name_Hall '-P 1'
_symmetry_space_group_name_H-M 'P -1'
_atom_sites_solution_hydrogens geom
_atom_sites_solution_primary direct
_atom_sites_solution_secondary difmap
_audit_creation_method SHELXL-97
_cell_angle_alpha 93.716(5)
_cell_angle_beta 98.033(5)
_cell_angle_gamma 90.739(5)
_cell_formula_units_Z 6
_cell_length_a 7.6548(7)
_cell_length_b 11.6193(12)
_cell_length_c 19.6123(19)
_cell_measurement_reflns_used 6606
_cell_measurement_temperature 110(2)
_cell_measurement_theta_max 28.01
_cell_measurement_theta_min 2.65
_cell_volume 1723.2(3)
_computing_cell_refinement 'Bruker APEX2 (Bruker, 2003)'
_computing_data_collection 'Bruker APEX2 (Bruker, 2003)'
_computing_data_reduction 'Bruker APEX2 (Bruker, 2003)'
_computing_molecular_graphics 'Bruker SHELXTL (Bruker, 2001)'
_computing_publication_material 'Bruker SHELXTL (Bruker, 2001)'
_computing_structure_refinement 'Bruker SHELXTL (Bruker, 2001)'
_computing_structure_solution 'Bruker SHELXTL (Bruker, 2001)'
_diffrn_ambient_temperature 110(2)
_diffrn_measured_fraction_theta_full 0.983
_diffrn_measured_fraction_theta_max 0.977
_diffrn_measurement_device_type 'Bruker-Nonius X8 APEX CCD area detector'
_diffrn_measurement_method 'phi and omega scans'
_diffrn_radiation_monochromator graphite
_diffrn_radiation_source 'fine-focus sealed tube'
_diffrn_radiation_type MoK\a
_diffrn_radiation_wavelength 0.71073
_diffrn_reflns_av_R_equivalents 0.0471
_diffrn_reflns_av_sigmaI/netI 0.0507
_diffrn_reflns_limit_h_max 10
_diffrn_reflns_limit_h_min -10
_diffrn_reflns_limit_k_max 15
_diffrn_reflns_limit_k_min -15
_diffrn_reflns_limit_l_max 25
_diffrn_reflns_limit_l_min -25
_diffrn_reflns_number 27098
_diffrn_reflns_theta_full 25.00
_diffrn_reflns_theta_max 28.08
_diffrn_reflns_theta_min 1.99
_exptl_absorpt_coefficient_mu 1.351
_exptl_absorpt_correction_T_max 0.882
_exptl_absorpt_correction_T_min 0.742
_exptl_absorpt_correction_type multi-scan
_exptl_absorpt_process_details 'SADABS (Bruker, 2003)'
_exptl_crystal_colour colourless
_exptl_crystal_density_diffrn 1.792
_exptl_crystal_density_method 'not measured'
_exptl_crystal_description prism
_exptl_crystal_F_000 900
_exptl_crystal_size_max 0.31
_exptl_crystal_size_mid 0.25
_exptl_crystal_size_min 0.10
_refine_diff_density_max 0.765
_refine_diff_density_min -0.706
_refine_diff_density_rms 0.116
_refine_ls_extinction_method none
_refine_ls_goodness_of_fit_ref 1.030
_refine_ls_hydrogen_treatment constr
_refine_ls_matrix_type full
_refine_ls_number_parameters 463
_refine_ls_number_reflns 8204
_refine_ls_number_restraints 0
_refine_ls_restrained_S_all 1.030
_refine_ls_R_factor_all 0.0456
_refine_ls_R_factor_gt 0.0326
_refine_ls_shift/su_max 0.002
_refine_ls_shift/su_mean 0.000
_refine_ls_structure_factor_coef Fsqd
_refine_ls_weighting_details 'calc w=1/[\s^2^(Fo^2^)+(0.0245P)^2^+0.9169P] where P=(Fo^2^+2Fc^2^)/3'
_refine_ls_weighting_scheme calc
_refine_ls_wR_factor_gt 0.0668
_refine_ls_wR_factor_ref 0.0730
_reflns_number_gt 6644
_reflns_number_total 8204
_reflns_threshold_expression >2sigma(I)
_cod_data_source_file B607768D.txt
_cod_depositor_comments
;
The following automatic conversions were performed:
'_symmetry_cell_setting' value 'Triclinic' changed to 'triclinic'
according to '/home/saulius/struct/CIF-dictionaries/cif_core.dic'
dictionary named 'cif_core.dic' version 2.4.1 from 2010-06-29.

Automatic conversion script
Id: cif_fix_enum 1527 2010-12-29 10:47:43Z saulius 
;
_cod_original_sg_symbol_H-M 'P-1 '
_cod_database_code 7101350

loop_
_symmetry_equiv_pos_as_xyz
'x, y, z'
'-x, -y, -z'

loop_
_atom_site_label
_atom_site_type_symbol
_atom_site_fract_x
_atom_site_fract_y
_atom_site_fract_z
_atom_site_U_iso_or_equiv
_atom_site_adp_type
_atom_site_occupancy
_atom_site_symmetry_multiplicity
_atom_site_calc_flag
_atom_site_refinement_flags
Ru2 Ru 0.70061(3) 0.252539(19) 0.103146(12) 0.01224(6) Uani 1 1 d .
C1 C 0.5129(4) 0.1880(2) 0.15877(15) 0.0136(6) Uani 1 1 d .
O1 O 0.5638(3) 0.12955(18) 0.21842(11) 0.0182(5) Uani 1 1 d .
H1 H 0.4760 0.1203 0.2390 0.027 Uiso 1 1 calc R
B3 B 0.4553(5) 0.1330(3) 0.07859(18) 0.0172(7) Uani 1 1 d .
H3 H 0.4691 0.0390 0.0643 0.021 Uiso 1 1 calc R
B4 B 0.3100(5) 0.2073(3) 0.13438(18) 0.0158(7) Uani 1 1 d .
H4 H 0.2098 0.1709 0.1641 0.019 Uiso 1 1 calc R
B5 B 0.4749(4) 0.3274(3) 0.15774(18) 0.0140(7) Uani 1 1 d .
H5 H 0.5047 0.3861 0.2057 0.017 Uiso 1 1 calc R
B6 B 0.4735(4) 0.2377(3) 0.01412(18) 0.0175(7) Uani 1 1 d .
H6 H 0.5188 0.2109 -0.0363 0.021 Uiso 1 1 calc R
B7 B 0.2617(5) 0.2104(3) 0.04275(18) 0.0172(7) Uani 1 1 d .
H7 H 0.1432 0.1623 0.0141 0.021 Uiso 1 1 calc R
B8 B 0.2750(5) 0.3444(3) 0.09781(18) 0.0176(7) Uani 1 1 d .
H8 H 0.1674 0.4014 0.1124 0.021 Uiso 1 1 calc R
B9 B 0.4874(4) 0.3862(3) 0.07574(18) 0.0164(7) Uani 1 1 d .
H9 H 0.5437 0.4751 0.0735 0.020 Uiso 1 1 calc R
C10 C 0.3252(4) 0.3324(3) 0.02147(16) 0.0182(7) Uani 1 1 d .
H10 H 0.2672 0.3775 -0.0216 0.022 Uiso 1 1 calc R
C21 C 0.8363(4) 0.1164(3) 0.08569(16) 0.0179(7) Uani 1 1 d .
O21 O 0.9057(3) 0.03480(19) 0.07301(12) 0.0264(5) Uani 1 1 d .
C22 C 0.8666(4) 0.3103(3) 0.18364(16) 0.0180(7) Uani 1 1 d .
O22 O 0.9531(3) 0.3433(2) 0.23238(12) 0.0302(6) Uani 1 1 d .
C23 C 0.8118(4) 0.3363(3) 0.03698(16) 0.0178(7) Uani 1 1 d .
O23 O 0.8647(3) 0.3856(2) -0.00355(12) 0.0280(6) Uani 1 1 d .
Ru12 Ru 0.47051(3) 0.24777(2) 0.432752(12) 0.01284(6) Uani 1 1 d .
C101 C 0.2430(4) 0.1955(3) 0.36690(15) 0.0151(6) Uani 1 1 d .
O101 O 0.2526(3) 0.14298(18) 0.30161(10) 0.0193(5) Uani 1 1 d .
H101 H 0.1561 0.1092 0.2863 0.029 Uiso 1 1 calc R
B103 B 0.2173(4) 0.3346(3) 0.38705(18) 0.0168(7) Uani 1 1 d .
H103 H 0.2225 0.4007 0.3482 0.020 Uiso 1 1 calc R
B104 B 0.0544(4) 0.2164(3) 0.39065(18) 0.0157(7) Uani 1 1 d .
H104 H -0.0677 0.1897 0.3544 0.019 Uiso 1 1 calc R
B105 B 0.2285(4) 0.1283(3) 0.43802(18) 0.0163(7) Uani 1 1 d .
H105 H 0.2433 0.0327 0.4394 0.020 Uiso 1 1 calc R
B106 B 0.2874(5) 0.3751(3) 0.47861(18) 0.0164(7) Uani 1 1 d .
H106 H 0.3555 0.4601 0.4957 0.020 Uiso 1 1 calc R
B107 B 0.0555(5) 0.3449(3) 0.44677(19) 0.0183(7) Uani 1 1 d .
H107 H -0.0550 0.4071 0.4392 0.022 Uiso 1 1 calc R
B108 B 0.0620(5) 0.2015(3) 0.48147(18) 0.0166(7) Uani 1 1 d .
H108 H -0.0440 0.1508 0.5009 0.020 Uiso 1 1 calc R
B109 B 0.2939(5) 0.2185(3) 0.51642(18) 0.0176(7) Uani 1 1 d .
H109 H 0.3673 0.1809 0.5630 0.021 Uiso 1 1 calc R
C110 C 0.1500(4) 0.3162(3) 0.52160(16) 0.0174(6) Uani 1 1 d .
H110 H 0.1209 0.3535 0.5700 0.021 Uiso 1 1 calc R
C121 C 0.5868(4) 0.3482(3) 0.37696(16) 0.0197(7) Uani 1 1 d .
O121 O 0.6428(3) 0.4100(2) 0.34343(12) 0.0324(6) Uani 1 1 d .
C122 C 0.6031(4) 0.1138(3) 0.40671(16) 0.0193(7) Uani 1 1 d .
O122 O 0.6730(3) 0.0346(2) 0.38915(13) 0.0309(6) Uani 1 1 d .
C123 C 0.6368(4) 0.2926(3) 0.51570(17) 0.0184(7) Uani 1 1 d .
O123 O 0.7223(3) 0.3191(2) 0.56580(11) 0.0248(5) Uani 1 1 d .
Ru22 Ru 1.07750(3) 0.77405(2) 0.231567(12) 0.01201(6) Uani 1 1 d .
C201 C 0.8738(4) 0.8892(2) 0.23722(15) 0.0128(6) Uani 1 1 d .
O201 O 0.9038(3) 1.00760(16) 0.23955(11) 0.0168(5) Uani 1 1 d .
H201 H 0.8074 1.0415 0.2386 0.025 Uiso 1 1 calc R
B203 B 0.8709(4) 0.8085(3) 0.30426(17) 0.0134(7) Uani 1 1 d .
H203 H 0.9118 0.8452 0.3585 0.016 Uiso 1 1 calc R
B204 B 0.6797(4) 0.8406(3) 0.23937(18) 0.0144(7) Uani 1 1 d .
H204 H 0.5704 0.9029 0.2427 0.017 Uiso 1 1 calc R
B205 B 0.8079(4) 0.8022(3) 0.16743(18) 0.0143(7) Uani 1 1 d .
H205 H 0.7992 0.8339 0.1144 0.017 Uiso 1 1 calc R
B206 B 0.9024(4) 0.6561(3) 0.28399(17) 0.0147(7) Uani 1 1 d .
H206 H 0.9800 0.6028 0.3226 0.018 Uiso 1 1 calc R
B207 B 0.6822(4) 0.7100(3) 0.28353(18) 0.0153(7) Uani 1 1 d .
H207 H 0.5895 0.6981 0.3220 0.018 Uiso 1 1 calc R
B208 B 0.6381(5) 0.7051(3) 0.18905(18) 0.0164(7) Uani 1 1 d .
H208 H 0.5111 0.6894 0.1535 0.020 Uiso 1 1 calc R
B209 B 0.8553(5) 0.6507(3) 0.17925(18) 0.0167(7) Uani 1 1 d .
H209 H 0.8964 0.5935 0.1364 0.020 Uiso 1 1 calc R
C210 C 0.7327(4) 0.6068(2) 0.23257(15) 0.0157(6) Uani 1 1 d .
H210 H 0.6891 0.5187 0.2310 0.019 Uiso 1 1 calc R
C221 C 1.2514(4) 0.8485(3) 0.30351(16) 0.0167(6) Uani 1 1 d .
O221 O 1.3465(3) 0.88953(19) 0.34763(12) 0.0242(5) Uani 1 1 d .
C222 C 1.1792(4) 0.8380(3) 0.15634(17) 0.0220(7) Uani 1 1 d .
O222 O 1.2256(3) 0.8757(2) 0.10985(13) 0.0342(6) Uani 1 1 d .
C223 C 1.2142(4) 0.6340(3) 0.23154(16) 0.0178(7) Uani 1 1 d .
O223 O 1.2831(3) 0.54928(19) 0.23455(13) 0.0277(6) Uani 1 1 d .

loop_
_atom_site_aniso_label
_atom_site_aniso_U_11
_atom_site_aniso_U_22
_atom_site_aniso_U_33
_atom_site_aniso_U_23
_atom_site_aniso_U_13
_atom_site_aniso_U_12
Ru2 0.01065(12) 0.01305(12) 0.01312(12) 0.00140(9) 0.00188(9) -0.00027(9)
C1 0.0140(15) 0.0118(14) 0.0152(15) 0.0010(11) 0.0025(12) 0.0006(11)
O1 0.0174(11) 0.0213(11) 0.0175(11) 0.0082(9) 0.0040(9) 0.0038(9)
B3 0.0174(18) 0.0142(16) 0.0203(19) -0.0030(14) 0.0063(15) -0.0050(14)
B4 0.0152(17) 0.0159(17) 0.0161(17) -0.0023(13) 0.0031(14) -0.0010(14)
B5 0.0121(17) 0.0151(16) 0.0153(17) 0.0015(13) 0.0033(13) -0.0016(13)
B6 0.0119(17) 0.0245(19) 0.0150(18) -0.0007(14) -0.0010(14) -0.0052(14)
B7 0.0130(17) 0.0238(18) 0.0143(18) -0.0024(14) 0.0022(14) -0.0037(14)
B8 0.0129(17) 0.0189(17) 0.0203(19) 0.0009(14) 0.0003(14) 0.0025(14)
B9 0.0125(17) 0.0187(17) 0.0180(18) 0.0033(14) 0.0008(14) 0.0015(14)
C10 0.0148(16) 0.0245(17) 0.0156(16) 0.0042(13) 0.0014(12) 0.0006(13)
C21 0.0156(16) 0.0211(16) 0.0181(16) 0.0029(13) 0.0057(13) -0.0036(13)
O21 0.0268(13) 0.0182(12) 0.0370(14) -0.0001(10) 0.0152(11) 0.0028(10)
C22 0.0154(16) 0.0185(15) 0.0209(17) 0.0012(13) 0.0055(13) 0.0021(13)
O22 0.0219(13) 0.0392(15) 0.0255(13) -0.0052(11) -0.0075(11) 0.0006(11)
C23 0.0110(15) 0.0206(16) 0.0212(17) 0.0013(13) 0.0001(13) -0.0003(12)
O23 0.0218(13) 0.0357(14) 0.0289(14) 0.0137(11) 0.0064(11) -0.0018(11)
Ru12 0.01108(12) 0.01490(12) 0.01275(13) 0.00155(9) 0.00222(9) -0.00036(9)
C101 0.0140(15) 0.0168(15) 0.0139(15) -0.0001(12) -0.0001(12) -0.0017(12)
O101 0.0198(12) 0.0244(12) 0.0133(11) -0.0033(9) 0.0034(9) -0.0032(10)
B103 0.0138(17) 0.0218(18) 0.0145(17) 0.0048(14) -0.0005(14) -0.0009(14)
B104 0.0125(17) 0.0175(17) 0.0169(18) 0.0003(14) 0.0017(14) -0.0013(14)
B105 0.0124(17) 0.0199(17) 0.0169(18) -0.0007(14) 0.0044(14) -0.0011(14)
B106 0.0166(18) 0.0138(16) 0.0183(18) -0.0014(13) 0.0019(14) 0.0012(14)
B107 0.0152(18) 0.0153(17) 0.025(2) 0.0013(14) 0.0033(15) 0.0009(14)
B108 0.0130(17) 0.0209(18) 0.0169(18) 0.0012(14) 0.0061(14) -0.0001(14)
B109 0.0142(18) 0.0211(18) 0.0183(18) 0.0021(14) 0.0044(14) -0.0008(14)
C110 0.0135(15) 0.0215(16) 0.0168(16) -0.0019(12) 0.0026(12) -0.0020(12)
C121 0.0122(15) 0.0288(18) 0.0171(16) 0.0011(14) -0.0010(13) -0.0024(13)
O121 0.0266(14) 0.0446(16) 0.0261(14) 0.0149(12) -0.0005(11) -0.0124(12)
C122 0.0138(16) 0.0216(17) 0.0227(17) 0.0006(13) 0.0043(13) -0.0060(13)
O122 0.0218(13) 0.0192(12) 0.0519(17) -0.0074(11) 0.0107(12) -0.0014(10)
C123 0.0158(16) 0.0185(16) 0.0223(17) 0.0038(13) 0.0066(13) 0.0011(13)
O123 0.0206(12) 0.0321(13) 0.0200(12) 0.0016(10) -0.0021(10) -0.0040(10)
Ru22 0.00999(12) 0.01275(12) 0.01352(13) -0.00036(9) 0.00303(9) 0.00021(9)
C201 0.0130(15) 0.0101(13) 0.0148(15) 0.0000(11) 0.0012(12) -0.0014(11)
O201 0.0153(11) 0.0117(10) 0.0235(12) 0.0004(9) 0.0037(9) -0.0003(8)
B203 0.0119(17) 0.0138(16) 0.0151(17) 0.0004(13) 0.0039(13) 0.0022(13)
B204 0.0134(17) 0.0116(15) 0.0187(18) 0.0011(13) 0.0041(14) -0.0003(13)
B205 0.0125(17) 0.0160(16) 0.0150(17) 0.0000(13) 0.0045(13) -0.0011(13)
B206 0.0128(17) 0.0184(17) 0.0136(17) 0.0008(13) 0.0039(13) 0.0019(14)
B207 0.0109(17) 0.0191(17) 0.0159(17) 0.0010(14) 0.0021(13) -0.0006(14)
B208 0.0133(17) 0.0179(17) 0.0183(18) 0.0002(14) 0.0035(14) -0.0041(14)
B209 0.0160(18) 0.0167(17) 0.0170(18) 0.0012(14) 0.0015(14) -0.0007(14)
C210 0.0151(15) 0.0143(14) 0.0182(16) -0.0002(12) 0.0055(12) -0.0017(12)
C221 0.0126(15) 0.0145(15) 0.0238(17) 0.0007(13) 0.0050(13) 0.0012(12)
O221 0.0181(12) 0.0243(12) 0.0280(13) -0.0067(10) -0.0013(10) 0.0007(10)
C222 0.0149(16) 0.0248(17) 0.0266(19) 0.0040(14) 0.0031(14) 0.0026(13)
O222 0.0280(14) 0.0437(16) 0.0368(15) 0.0186(12) 0.0168(12) 0.0072(12)
C223 0.0147(16) 0.0201(16) 0.0192(16) -0.0026(13) 0.0060(13) -0.0022(13)
O223 0.0243(13) 0.0174(12) 0.0426(15) -0.0012(11) 0.0095(11) 0.0038(10)

loop_
_atom_type_symbol
_atom_type_description
_atom_type_scat_dispersion_real
_atom_type_scat_dispersion_imag
_atom_type_scat_source
C C 0.0033 0.0016 'International Tables Vol C Tables 4.2.6.8 and 6.1.1.4'
H H 0.0000 0.0000 'International Tables Vol C Tables 4.2.6.8 and 6.1.1.4'
B B 0.0013 0.0007 'International Tables Vol C Tables 4.2.6.8 and 6.1.1.4'
O O 0.0106 0.0060 'International Tables Vol C Tables 4.2.6.8 and 6.1.1.4'
Ru Ru -1.2594 0.8363 'International Tables Vol C Tables 4.2.6.8 and 6.1.1.4'

loop_
_geom_angle_atom_site_label_1
_geom_angle_atom_site_label_2
_geom_angle_atom_site_label_3
_geom_angle
C21 Ru2 C23 91.36(13)
C21 Ru2 C22 93.89(13)
C23 Ru2 C22 95.06(12)
C21 Ru2 C1 101.85(12)
C23 Ru2 C1 162.07(12)
C22 Ru2 C1 96.06(12)
C21 Ru2 B6 102.78(13)
C23 Ru2 B6 81.87(12)
C22 Ru2 B6 163.09(13)
C1 Ru2 B6 83.41(12)
C21 Ru2 B3 86.24(12)
C23 Ru2 B3 126.33(12)
C22 Ru2 B3 138.61(12)
C1 Ru2 B3 44.10(12)
B6 Ru2 B3 47.05(12)
C21 Ru2 B9 154.82(13)
C23 Ru2 B9 80.30(12)
C22 Ru2 B9 110.40(13)
C1 Ru2 B9 82.66(12)
B6 Ru2 B9 52.72(13)
B3 Ru2 B9 79.93(12)
C21 Ru2 B5 145.53(12)
C23 Ru2 B5 122.75(12)
C22 Ru2 B5 88.29(12)
C1 Ru2 B5 43.81(11)
B6 Ru2 B5 79.62(13)
B3 Ru2 B5 70.17(12)
B9 Ru2 B5 46.02(12)
O1 C1 B4 119.4(2)
O1 C1 B5 124.9(2)
B4 C1 B5 70.2(2)
O1 C1 B3 128.4(2)
B4 C1 B3 69.6(2)
B5 C1 B3 106.3(2)
O1 C1 Ru2 120.9(2)
B4 C1 Ru2 119.7(2)
B5 C1 Ru2 75.37(16)
B3 C1 Ru2 74.91(16)
C1 B3 B7 106.8(2)
C1 B3 B6 113.0(2)
B7 B3 B6 59.75(19)
C1 B3 B4 53.34(18)
B7 B3 B4 58.19(19)
B6 B3 B4 102.1(2)
C1 B3 Ru2 61.00(14)
B7 B3 Ru2 111.68(19)
B6 B3 Ru2 66.00(14)
B4 B3 Ru2 99.50(18)
C1 B4 B7 111.9(3)
C1 B4 B8 111.3(2)
B7 B4 B8 61.4(2)
C1 B4 B3 57.07(19)
B7 B4 B3 60.17(19)
B8 B4 B3 103.4(2)
C1 B4 B5 56.59(18)
B7 B4 B5 102.7(2)
B8 B4 B5 59.47(18)
B3 B4 B5 91.0(2)
C1 B5 B9 114.1(2)
C1 B5 B8 107.3(2)
B9 B5 B8 59.98(19)
C1 B5 B4 53.18(17)
B9 B5 B4 102.5(2)
B8 B5 B4 58.53(18)
C1 B5 Ru2 60.82(15)
B9 B5 Ru2 66.78(15)
B8 B5 Ru2 112.1(2)
B4 B5 Ru2 98.83(18)
C10 B6 B7 54.99(19)
C10 B6 B3 107.6(2)
B7 B6 B3 59.99(19)
C10 B6 B9 50.83(17)
B7 B6 B9 86.6(2)
B3 B6 B9 99.6(2)
C10 B6 Ru2 113.1(2)
B7 B6 Ru2 112.6(2)
B3 B6 Ru2 66.95(15)
B9 B6 Ru2 64.11(13)
C10 B7 B4 108.3(2)
C10 B7 B6 55.66(19)
B4 B7 B6 104.9(2)
C10 B7 B3 108.4(2)
B4 B7 B3 61.64(19)
B6 B7 B3 60.25(19)
C10 B7 B8 55.02(19)
B4 B7 B8 59.61(19)
B6 B7 B8 93.1(2)
B3 B7 B8 103.2(2)
C10 B8 B4 107.7(3)
C10 B8 B9 56.02(19)
B4 B8 B9 104.8(2)
C10 B8 B5 107.9(3)
B4 B8 B5 62.00(18)
B9 B8 B5 59.61(18)
C10 B8 B7 54.88(19)
B4 B8 B7 58.98(19)
B9 B8 B7 93.3(2)
B5 B8 B7 102.8(2)
C10 B9 B5 108.0(2)
C10 B9 B8 55.27(18)
B5 B9 B8 60.40(19)
C10 B9 B6 50.65(17)
B5 B9 B6 99.8(2)
B8 B9 B6 87.0(2)
C10 B9 Ru2 112.0(2)
B5 B9 Ru2 67.20(15)
B8 B9 Ru2 112.7(2)
B6 B9 Ru2 63.18(14)
B7 C10 B8 70.1(2)
B7 C10 B6 69.3(2)
B8 C10 B6 111.8(3)
B7 C10 B9 111.5(3)
B8 C10 B9 68.7(2)
B6 C10 B9 78.5(2)
O21 C21 Ru2 175.7(3)
O22 C22 Ru2 175.5(3)
O23 C23 Ru2 175.3(3)
C121 Ru12 C122 93.10(13)
C121 Ru12 C123 92.39(12)
C122 Ru12 C123 94.34(13)
C121 Ru12 C101 102.39(12)
C122 Ru12 C101 93.97(12)
C123 Ru12 C101 162.61(12)
C121 Ru12 B106 100.30(13)
C122 Ru12 B106 166.60(12)
C123 Ru12 B106 84.78(13)
C101 Ru12 B106 83.60(12)
C121 Ru12 B103 84.78(13)
C122 Ru12 B103 135.74(13)
C123 Ru12 B103 129.91(13)
C101 Ru12 B103 44.30(12)
B106 Ru12 B103 47.17(12)
C121 Ru12 B109 151.50(13)
C122 Ru12 B109 114.72(13)
C123 Ru12 B109 80.02(12)
C101 Ru12 B109 82.63(12)
B106 Ru12 B109 51.93(12)
B103 Ru12 B109 79.50(13)
C121 Ru12 B105 146.28(12)
C122 Ru12 B105 89.67(12)
C123 Ru12 B105 120.92(12)
C101 Ru12 B105 43.90(12)
B106 Ru12 B105 79.42(12)
B103 Ru12 B105 70.27(12)
B109 Ru12 B105 46.09(12)
O101 C101 B104 119.3(2)
O101 C101 B105 126.1(2)
B104 C101 B105 70.2(2)
O101 C101 B103 127.2(2)
B104 C101 B103 69.4(2)
B105 C101 B103 106.2(2)
O101 C101 Ru12 120.8(2)
B104 C101 Ru12 119.9(2)
B105 C101 Ru12 75.82(16)
B103 C101 Ru12 74.81(16)
C101 B103 B107 107.4(2)
C101 B103 B106 112.7(2)
B107 B103 B106 59.79(19)
C101 B103 B104 53.64(18)
B107 B103 B104 58.51(18)
B106 B103 B104 102.0(2)
C101 B103 Ru12 60.89(15)
B107 B103 Ru12 112.3(2)
B106 B103 Ru12 66.01(15)
B104 B103 Ru12 99.87(19)
C101 B104 B108 111.1(2)
C101 B104 B107 111.5(2)
B108 B104 B107 61.6(2)
C101 B104 B103 56.96(18)
B108 B104 B103 103.2(2)
B107 B104 B103 59.78(19)
C101 B104 B105 56.48(18)
B108 B104 B105 59.49(19)
B107 B104 B105 102.8(2)
B103 B104 B105 90.9(2)
C101 B105 B109 113.3(2)
C101 B105 B108 107.0(2)
B109 B105 B108 60.00(19)
C101 B105 B104 53.31(18)
B109 B105 B104 101.9(2)
B108 B105 B104 58.14(19)
C101 B105 Ru12 60.28(14)
B109 B105 Ru12 66.59(15)
B108 B105 Ru12 111.9(2)
B104 B105 Ru12 98.49(18)
C110 B106 B107 55.24(19)
C110 B106 B103 107.7(2)
B107 B106 B103 59.81(19)
C110 B106 B109 51.11(18)
B107 B106 B109 87.2(2)
B103 B106 B109 100.0(2)
C110 B106 Ru12 113.9(2)
B107 B106 Ru12 112.9(2)
B103 B106 Ru12 66.82(16)
B109 B106 Ru12 64.70(14)
C110 B107 B104 107.8(3)
C110 B107 B106 55.71(19)
B104 B107 B106 104.8(2)
C110 B107 B103 108.6(3)
B104 B107 B103 61.71(19)
B106 B107 B103 60.40(19)
C110 B107 B108 54.72(18)
B104 B107 B108 59.14(19)
B106 B107 B108 92.7(2)
B103 B107 B108 102.8(2)
C110 B108 B104 108.1(2)
C110 B108 B109 55.56(19)
B104 B108 B109 104.8(2)
C110 B108 B105 108.2(2)
B104 B108 B105 62.4(2)
B109 B108 B105 59.73(19)
C110 B108 B107 54.99(19)
B104 B108 B107 59.22(19)
B109 B108 B107 92.7(2)
B105 B108 B107 103.1(2)
C110 B109 B105 108.4(3)
C110 B109 B108 55.24(19)
B105 B109 B108 60.27(19)
C110 B109 B106 51.47(18)
B105 B109 B106 100.5(2)
B108 B109 B106 87.5(2)
C110 B109 Ru12 112.9(2)
B105 B109 Ru12 67.32(15)
B108 B109 Ru12 112.7(2)
B106 B109 Ru12 63.37(14)
B108 C110 B107 70.3(2)
B108 C110 B109 69.2(2)
B107 C110 B109 111.3(3)
B108 C110 B106 111.3(3)
B107 C110 B106 69.0(2)
B109 C110 B106 77.4(2)
O121 C121 Ru12 175.0(3)
O122 C122 Ru12 176.5(3)
O123 C123 Ru12 175.1(3)
C222 Ru22 C223 94.97(13)
C222 Ru22 C221 94.36(13)
C223 Ru22 C221 90.85(13)
C222 Ru22 C201 98.44(12)
C223 Ru22 C201 162.88(11)
C221 Ru22 C201 98.66(12)
C222 Ru22 B206 157.60(13)
C223 Ru22 B206 79.98(12)
C221 Ru22 B206 107.45(12)
C201 Ru22 B206 83.59(12)
C222 Ru22 B209 105.24(13)
C223 Ru22 B209 82.55(13)
C221 Ru22 B209 159.75(12)
C201 Ru22 B209 83.68(12)
B206 Ru22 B209 52.62(12)
C222 Ru22 B203 142.41(13)
C223 Ru22 B203 122.58(12)
C221 Ru22 B203 87.51(12)
C201 Ru22 B203 44.43(11)
B206 Ru22 B203 46.67(12)
B209 Ru22 B203 80.12(12)
C222 Ru22 B205 86.00(12)
C223 Ru22 B205 126.90(12)
C221 Ru22 B205 142.13(12)
C201 Ru22 B205 44.25(11)
B206 Ru22 B205 79.95(12)
B209 Ru22 B205 46.83(12)
B203 Ru22 B205 70.59(12)
O201 C201 B204 119.4(2)
O201 C201 B205 126.8(2)
B204 C201 B205 69.9(2)
O201 C201 B203 126.9(2)
B204 C201 B203 69.6(2)
B205 C201 B203 105.9(2)
O201 C201 Ru22 121.38(19)
B204 C201 Ru22 119.25(19)
B205 C201 Ru22 75.02(16)
B203 C201 Ru22 74.72(16)
C201 B203 B207 107.1(2)
C201 B203 B206 113.7(2)
B207 B203 B206 59.60(18)
C201 B203 B204 53.26(17)
B207 B203 B204 58.46(17)
B206 B203 B204 102.3(2)
C201 B203 Ru22 60.85(15)
B207 B203 Ru22 111.75(19)
B206 B203 Ru22 66.57(15)
B204 B203 Ru22 99.08(18)
C201 B204 B207 111.6(2)
C201 B204 B208 111.6(2)
B207 B204 B208 61.27(18)
C201 B204 B203 57.13(18)
B207 B204 B203 59.56(18)
B208 B204 B203 102.8(2)
C201 B204 B205 56.92(18)
B207 B204 B205 102.7(2)
B208 B204 B205 59.61(18)
B203 B204 B205 91.1(2)
C201 B205 B208 107.3(2)
C201 B205 B209 113.6(2)
B208 B205 B209 59.74(19)
C201 B205 B204 53.23(17)
B208 B205 B204 58.60(18)
B209 B205 B204 102.3(2)
C201 B205 Ru22 60.73(15)
B208 B205 Ru22 111.65(19)
B209 B205 Ru22 66.37(15)
B204 B205 Ru22 98.76(18)
C210 B206 B207 55.49(18)
C210 B206 B203 108.1(2)
B207 B206 B203 60.16(18)
C210 B206 B209 50.62(17)
B207 B206 B209 87.1(2)
B203 B206 B209 100.1(2)
C210 B206 Ru22 112.4(2)
B207 B206 Ru22 112.3(2)
B203 B206 Ru22 66.76(15)
B209 B206 Ru22 63.73(13)
C210 B207 B204 108.2(2)
C210 B207 B206 55.87(19)
B204 B207 B206 105.3(2)
C210 B207 B203 108.5(2)
B204 B207 B203 61.98(18)
B206 B207 B203 60.25(18)
C210 B207 B208 54.75(19)
B204 B207 B208 59.61(18)
B206 B207 B208 93.3(2)
B203 B207 B208 103.4(2)
C210 B208 B204 108.0(2)
C210 B208 B209 55.59(19)
B204 B208 B209 105.0(2)
C210 B208 B205 108.2(2)
B204 B208 B205 61.80(18)
B209 B208 B205 60.20(18)
C210 B208 B207 55.04(19)
B204 B208 B207 59.11(18)
B209 B208 B207 93.0(2)
B205 B208 B207 102.8(2)
C210 B209 B208 55.04(19)
C210 B209 B205 107.6(3)
B208 B209 B205 60.05(18)
C210 B209 B206 50.72(17)
B208 B209 B206 86.7(2)
B205 B209 B206 99.7(2)
C210 B209 Ru22 112.5(2)
B208 B209 Ru22 112.2(2)
B205 B209 Ru22 66.81(14)
B206 B209 Ru22 63.65(13)
B208 C210 B207 70.2(2)
B208 C210 B209 69.4(2)
B207 C210 B209 111.7(2)
B208 C210 B206 111.8(2)
B207 C210 B206 68.6(2)
B209 C210 B206 78.7(2)
O221 C221 Ru22 176.3(3)
O222 C222 Ru22 174.7(3)
O223 C223 Ru22 174.2(3)

loop_
_geom_bond_atom_site_label_1
_geom_bond_atom_site_label_2
_geom_bond_distance
Ru2 C21 1.942(3)
Ru2 C23 1.951(3)
Ru2 C22 1.959(3)
Ru2 C1 2.082(3)
Ru2 B6 2.282(3)
Ru2 B3 2.298(3)
Ru2 B9 2.300(3)
Ru2 B5 2.307(3)
C1 O1 1.401(3)
C1 B4 1.583(4)
C1 B5 1.651(4)
C1 B3 1.656(4)
B3 B7 1.823(5)
B3 B6 1.828(5)
B3 B4 1.850(5)
B4 B7 1.786(5)
B4 B8 1.798(5)
B4 B5 1.861(4)
B5 B9 1.801(5)
B5 B8 1.816(5)
B6 C10 1.605(5)
B6 B7 1.819(5)
B6 B9 2.034(5)
B7 C10 1.592(4)
B7 B8 1.830(5)
B8 C10 1.595(5)
B8 B9 1.808(5)
B9 C10 1.609(4)
C21 O21 1.124(4)
C22 O22 1.126(4)
C23 O23 1.126(4)
Ru12 C121 1.940(3)
Ru12 C122 1.948(3)
Ru12 C123 1.958(3)
Ru12 C101 2.077(3)
Ru12 B106 2.280(4)
Ru12 B103 2.294(3)
Ru12 B109 2.306(3)
Ru12 B105 2.318(3)
C101 O101 1.394(3)
C101 B104 1.595(4)
C101 B105 1.658(4)
C101 B103 1.660(5)
B103 B107 1.819(5)
B103 B106 1.830(5)
B103 B104 1.854(5)
B104 B108 1.794(5)
B104 B107 1.795(5)
B104 B105 1.871(5)
B105 B109 1.810(5)
B105 B108 1.820(5)
B106 C110 1.609(4)
B106 B107 1.819(5)
B106 B109 2.007(5)
B107 C110 1.600(5)
B107 B108 1.839(5)
B108 C110 1.595(4)
B108 B109 1.815(5)
B109 C110 1.601(5)
C121 O121 1.124(4)
C122 O122 1.130(4)
C123 O123 1.124(4)
Ru22 C222 1.945(3)
Ru22 C223 1.946(3)
Ru22 C221 1.949(3)
Ru22 C201 2.078(3)
Ru22 B206 2.292(3)
Ru22 B209 2.293(3)
Ru22 B203 2.295(3)
Ru22 B205 2.301(3)
C201 O201 1.389(3)
C201 B204 1.589(4)
C201 B205 1.662(4)
C201 B203 1.665(4)
B203 B207 1.815(4)
B203 B206 1.817(5)
B203 B204 1.859(5)
B204 B207 1.794(5)
B204 B208 1.804(5)
B204 B205 1.862(5)
B205 B208 1.823(4)
B205 B209 1.825(5)
B206 C210 1.604(4)
B206 B207 1.805(5)
B206 B209 2.032(5)
B207 C210 1.597(4)
B207 B208 1.833(5)
B208 C210 1.591(5)
B208 B209 1.817(5)
B209 C210 1.602(4)
C221 O221 1.126(3)
C222 O222 1.135(4)
C223 O223 1.124(4)

loop_
_geom_hbond_atom_site_label_D
_geom_hbond_atom_site_label_H
_geom_hbond_atom_site_label_A
_geom_hbond_distance_DH
_geom_hbond_distance_HA
_geom_hbond_distance_DA
_geom_hbond_angle_DHA
_geom_hbond_site_symmetry_A
O1 H1 O101 0.84 2.25 3.069(3) 165.6 .
O101 H101 O201 0.84 2.30 3.134(3) 175.7 1_445
O201 H201 O1 0.84 2.14 2.971(3) 170.6 1_565
